data_4313950
loop_
_publ_author_name
' Neil Burford '
' Andrew D. Phillips '
' Heather A. Spinney '
' Katherine N. Robertson '
' T. Stanley Cameron '
' Robert McDonald '

_publ_contact_author_address
;
Department of Chemistry
Dalhousie University
Halifax, Nova Scotia
B3H 4J3
;
_publ_contact_author_email ' Neil.Burford@dal.ca '
_publ_contact_author_fax ' 902-494-1310 '
_publ_contact_author_name 'Neil Burford'
_publ_contact_author_phone ' 902-494-3190 '
_publ_section_title
;
 Chalcogeno-urea Ligands on a Phosphadiazonium Lewis Acceptor: A New
 Synthetic Approach to Ch-P Bonds (Ch = O, S, Se)
;
_journal_name_full 'Inorganic Chemistry'
_journal_page_first 4949
_journal_page_last 4954
_journal_paper_doi 10.1021/ic034182k
_journal_volume 42
_journal_year 2003
_chemical_formula_sum 'C30 H49 F3 N3 O3 P S Se'
_chemical_formula_weight 698.71
_chemical_name_systematic
; 
 ? 
;
_space_group_IT_number 14
_symmetry_cell_setting monoclinic
_symmetry_space_group_name_Hall '-P 2ybc'
_symmetry_space_group_name_H-M 'P 1 21/c 1'
_atom_sites_solution_hydrogens geom
_atom_sites_solution_primary direct
_atom_sites_solution_secondary difmap
_audit_creation_method SHELXL-97
_cell_angle_alpha 90
_cell_angle_beta 113.8404(12)
_cell_angle_gamma 90
_cell_formula_units_Z 4
_cell_length_a 19.8797(13)
_cell_length_b 10.5398(7)
_cell_length_c 18.0832(11)
_cell_measurement_reflns_used 4538
_cell_measurement_temperature 193(2)
_cell_measurement_theta_max 25.636
_cell_measurement_theta_min 2.234
_cell_volume 3465.6(4)
_computing_cell_refinement 'Bruker SAINT (Bruker, 1997)'
_computing_data_collection 'Bruker SMART (Bruker, 1997)'
_computing_data_reduction 'Bruker SAINT (Bruker, 1997)'
_computing_structure_refinement 'SHELXL-97 (Sheldrick, 1997)'
_computing_structure_solution 'SIR-92 (Altomere et al., 1994)'
_diffrn_ambient_temperature 193(2)
_diffrn_detector_area_resol_mean 8.192
_diffrn_measured_fraction_theta_full 0.946
_diffrn_measured_fraction_theta_max 0.946
_diffrn_measurement_device_type
;
Bruker P4/RA diffractometer/SMART 1000 CCD area detector
;
_diffrn_measurement_method '\f and\w scans'
_diffrn_radiation_monochromator graphite
_diffrn_radiation_source 'fine-focus rotating anode'
_diffrn_radiation_type MoK\a
_diffrn_radiation_wavelength 0.71069
_diffrn_reflns_av_R_equivalents 0.0550
_diffrn_reflns_av_sigmaI/netI 0.0853
_diffrn_reflns_limit_h_max 24
_diffrn_reflns_limit_h_min -23
_diffrn_reflns_limit_k_max 12
_diffrn_reflns_limit_k_min -13
_diffrn_reflns_limit_l_max 9
_diffrn_reflns_limit_l_min -22
_diffrn_reflns_number 16793
_diffrn_reflns_theta_full 26.39
_diffrn_reflns_theta_max 26.39
_diffrn_reflns_theta_min 1.12
_diffrn_standards_decay_% 0
_diffrn_standards_interval_count 0
_diffrn_standards_interval_time 0
_diffrn_standards_number 0
_exptl_absorpt_coefficient_mu 1.239
_exptl_absorpt_correction_T_max 0.8861
_exptl_absorpt_correction_T_min 0.6709
_exptl_absorpt_correction_type multi-scan
_exptl_absorpt_process_details 'SADABS (Sheldrick, 1996)'
_exptl_crystal_colour orange
_exptl_crystal_density_diffrn 1.339
_exptl_crystal_density_method 'not measured'
_exptl_crystal_description prism
_exptl_crystal_F_000 1464
_exptl_crystal_size_max 0.35
_exptl_crystal_size_mid 0.32
_exptl_crystal_size_min 0.10
_refine_diff_density_max 0.398
_refine_diff_density_min -0.415
_refine_diff_density_rms 0.060
_refine_ls_extinction_coef 0.00059(14)
_refine_ls_extinction_expression Fc^*^=kFc[1+0.001xFc^2^\l^3^/sin(2\q)]^-1/4^
_refine_ls_extinction_method SHELXL
_refine_ls_goodness_of_fit_all 0.881
_refine_ls_hydrogen_treatment constr
_refine_ls_matrix_type full
_refine_ls_number_parameters 434
_refine_ls_number_reflns 7096
_refine_ls_number_restraints 84
_refine_ls_restrained_S_all 0.884
_refine_ls_R_factor_all 0.0835
_refine_ls_R_factor_obs 0.0409
_refine_ls_shift/su_max 0.001
_refine_ls_shift/su_mean 0.000
_refine_ls_structure_factor_coef Fsqd
_refine_ls_weighting_details
;
w=1/[\s^2^(Fo^2^)+(0.0395P)^2^+0.0000P] where P=(Fo^2^+2Fc^2^)/3' 
;
_refine_ls_weighting_scheme calc
_refine_ls_wR_factor_all 0.0924
_refine_ls_wR_factor_obs 0.0827
_reflns_number_gt 4267
_reflns_number_total 7096
_reflns_threshold_expression >2sigma(I)
_cod_data_source_file ic034182ksi20030218_083705_5.cif
_cod_data_source_block '[Mes*NP.SeIm]OTf'
_cod_depositor_comments
;
The following automatic conversions were performed:

'_symmetry_cell_setting' value 'Monoclinic' changed to 'monoclinic'
according to the built-in table from CIF Core dictionary named
'cif_core.dic' version 2.4.1 from 2010-06-29.

Automatic conversion script
Id: cif_fix_values 1646 2011-03-28 12:23:43Z adriana 
;
_cod_original_formula_sum 'C30 H49 F3 N3 O3 P1 S1 Se1'
_cod_database_code 4313950

loop_
_symmetry_equiv_pos_as_xyz
'x, y, z'
'-x, y+1/2, -z+1/2'
'-x, -y, -z'
'x, -y-1/2, z-1/2'

loop_
_atom_site_label
_atom_site_type_symbol
_atom_site_fract_x
_atom_site_fract_y
_atom_site_fract_z
_atom_site_U_iso_or_equiv
_atom_site_adp_type
_atom_site_occupancy
_atom_site_calc_flag
_atom_site_refinement_flags
_atom_site_disorder_assembly
_atom_site_disorder_group
Se1 Se 0.154382(17) 0.28999(3) 0.620492(16) 0.03481(11) Uani 1 d . . .
P1 P 0.27654(4) 0.33344(9) 0.63022(4) 0.0366(2) Uani 1 d . . .
N1 N 0.33527(12) 0.3379(2) 0.71452(12) 0.0260(6) Uani 1 d . . .
N2 N 0.11558(12) 0.1669(2) 0.46622(13) 0.0265(6) Uani 1 d . . .
N3 N 0.11154(12) 0.3735(2) 0.45450(12) 0.0257(6) Uani 1 d . . .
C1 C 0.39313(14) 0.3384(2) 0.78972(14) 0.0199(6) Uani 1 d . . .
C2 C 0.45980(15) 0.3990(3) 0.79894(15) 0.0245(7) Uani 1 d . . .
C3 C 0.52014(15) 0.3816(3) 0.87130(14) 0.0242(7) Uani 1 d . . .
H3 H 0.5643 0.4198 0.8777 0.029 Uiso 1 calc R . .
C4 C 0.51813(14) 0.3098(2) 0.93494(14) 0.0208(6) Uani 1 d . . .
C5 C 0.45134(15) 0.2589(3) 0.92579(15) 0.0244(7) Uani 1 d . . .
H5 H 0.4489 0.2134 0.9687 0.029 Uiso 1 calc R . .
C6 C 0.38723(14) 0.2720(3) 0.85550(14) 0.0217(6) Uani 1 d . . .
C7 C 0.46634(18) 0.4854(3) 0.73327(18) 0.0470(10) Uani 1 d . . .
C8 C 0.4594(2) 0.4078(4) 0.65892(18) 0.0690(13) Uani 1 d . . .
H8A H 0.4638 0.4631 0.6189 0.103 Uiso 1 calc R . .
H8B H 0.4124 0.3664 0.6369 0.103 Uiso 1 calc R . .
H8C H 0.4977 0.3452 0.6743 0.103 Uiso 1 calc R . .
C9 C 0.4090(2) 0.5928(3) 0.7112(2) 0.0640(12) Uani 1 d . . .
H9A H 0.4151 0.6395 0.7591 0.096 Uiso 1 calc R . .
H9B H 0.3605 0.5571 0.6880 0.096 Uiso 1 calc R . .
H9C H 0.4157 0.6487 0.6729 0.096 Uiso 1 calc R . .
C10 C 0.5427(2) 0.5500(4) 0.7640(2) 0.0849(16) Uani 1 d . . .
H10A H 0.5501 0.5993 0.8113 0.127 Uiso 1 calc R . .
H10B H 0.5451 0.6045 0.7226 0.127 Uiso 1 calc R . .
H10C H 0.5803 0.4863 0.7773 0.127 Uiso 1 calc R . .
C11 C 0.58746(14) 0.2924(3) 1.01328(14) 0.0241(6) Uani 1 d D . .
C12A C 0.6492(3) 0.2306(7) 0.9942(3) 0.0355(15) Uani 0.50 d PD A 1
H12A H 0.6330 0.1494 0.9693 0.053 Uiso 0.50 calc PR A 1
H12B H 0.6922 0.2198 1.0434 0.053 Uiso 0.50 calc PR A 1
H12C H 0.6607 0.2843 0.9580 0.053 Uiso 0.50 calc PR A 1
C13A C 0.6134(3) 0.4228(6) 1.0526(3) 0.0374(16) Uani 0.50 d PD A 1
H13A H 0.6216 0.4778 1.0147 0.056 Uiso 0.50 calc PR A 1
H13B H 0.6583 0.4130 1.0998 0.056 Uiso 0.50 calc PR A 1
H13C H 0.5764 0.4588 1.0676 0.056 Uiso 0.50 calc PR A 1
C14A C 0.5746(3) 0.2051(6) 1.0748(3) 0.0380(16) Uani 0.50 d PD A 1
H14A H 0.5581 0.1235 1.0507 0.057 Uiso 0.50 calc PR A 1
H14B H 0.5380 0.2419 1.0901 0.057 Uiso 0.50 calc PR A 1
H14C H 0.6197 0.1955 1.1218 0.057 Uiso 0.50 calc PR A 1
C12B C 0.6569(3) 0.3450(7) 1.0076(3) 0.0411(17) Uani 0.50 d PD A 2
H12D H 0.6503 0.4336 0.9943 0.062 Uiso 0.50 calc PR A 2
H12E H 0.6659 0.3003 0.9662 0.062 Uiso 0.50 calc PR A 2
H12F H 0.6980 0.3341 1.0585 0.062 Uiso 0.50 calc PR A 2
C13B C 0.5749(4) 0.3663(6) 1.0806(3) 0.0382(16) Uani 0.50 d PD A 2
H13D H 0.5689 0.4549 1.0671 0.057 Uiso 0.50 calc PR A 2
H13E H 0.6165 0.3550 1.1311 0.057 Uiso 0.50 calc PR A 2
H13F H 0.5314 0.3349 1.0853 0.057 Uiso 0.50 calc PR A 2
C14B C 0.5979(4) 0.1522(5) 1.0326(4) 0.0413(17) Uani 0.50 d PD A 2
H14D H 0.6053 0.1086 0.9899 0.062 Uiso 0.50 calc PR A 2
H14E H 0.5550 0.1190 1.0376 0.062 Uiso 0.50 calc PR A 2
H14F H 0.6400 0.1400 1.0825 0.062 Uiso 0.50 calc PR A 2
C15 C 0.31421(16) 0.2170(3) 0.85063(16) 0.0337(7) Uani 1 d . . .
C16 C 0.25520(16) 0.3200(3) 0.82640(17) 0.0446(9) Uani 1 d . . .
H16A H 0.2716 0.3888 0.8643 0.067 Uiso 1 calc R . .
H16B H 0.2105 0.2854 0.8265 0.067 Uiso 1 calc R . .
H16C H 0.2464 0.3504 0.7732 0.067 Uiso 1 calc R . .
C17 C 0.29121(17) 0.1034(3) 0.79254(19) 0.0469(9) Uani 1 d . . .
H17A H 0.3296 0.0408 0.8100 0.070 Uiso 1 calc R . .
H17B H 0.2828 0.1313 0.7390 0.070 Uiso 1 calc R . .
H17C H 0.2468 0.0671 0.7923 0.070 Uiso 1 calc R . .
C18 C 0.32053(18) 0.1682(4) 0.93400(18) 0.0656(13) Uani 1 d . . .
H18A H 0.3568 0.1022 0.9525 0.098 Uiso 1 calc R . .
H18B H 0.2739 0.1354 0.9290 0.098 Uiso 1 calc R . .
H18C H 0.3348 0.2369 0.9721 0.098 Uiso 1 calc R . .
C19 C 0.12352(15) 0.2762(3) 0.50734(15) 0.0261(7) Uani 1 d . . .
C20 C 0.09792(15) 0.1954(3) 0.38582(15) 0.0267(7) Uani 1 d . . .
C21 C 0.09548(15) 0.3229(3) 0.37856(15) 0.0258(7) Uani 1 d . . .
C22 C 0.12630(18) 0.0394(3) 0.50484(18) 0.0399(8) Uani 1 d . . .
H22 H 0.1255 0.0511 0.5582 0.048 Uiso 1 calc R . .
C23 C 0.2026(2) -0.0093(3) 0.5187(2) 0.0641(11) Uani 1 d . . .
H23A H 0.2054 -0.0234 0.4676 0.096 Uiso 1 calc R . .
H23B H 0.2118 -0.0876 0.5484 0.096 Uiso 1 calc R . .
H23C H 0.2389 0.0523 0.5491 0.096 Uiso 1 calc R . .
C24 C 0.0653(2) -0.0538(3) 0.4589(2) 0.0583(11) Uani 1 d . . .
H24A H 0.0189 -0.0103 0.4380 0.087 Uiso 1 calc R . .
H24B H 0.0641 -0.1202 0.4948 0.087 Uiso 1 calc R . .
H24C H 0.0743 -0.0899 0.4150 0.087 Uiso 1 calc R . .
C25 C 0.08089(18) 0.0994(3) 0.31976(16) 0.0409(8) Uani 1 d . . .
H25A H 0.0332 0.0634 0.3076 0.061 Uiso 1 calc R . .
H25B H 0.1173 0.0334 0.3370 0.061 Uiso 1 calc R . .
H25C H 0.0812 0.1397 0.2723 0.061 Uiso 1 calc R . .
C26 C 0.07579(18) 0.3984(3) 0.30264(16) 0.0427(9) Uani 1 d . . .
H26A H 0.0943 0.3565 0.2676 0.064 Uiso 1 calc R . .
H26B H 0.0972 0.4815 0.3157 0.064 Uiso 1 calc R . .
H26C H 0.0233 0.4058 0.2759 0.064 Uiso 1 calc R . .
C27 C 0.11044(16) 0.5098(3) 0.47609(18) 0.0346(8) Uani 1 d . . .
H27 H 0.1169 0.5120 0.5328 0.041 Uiso 1 calc R . .
C28 C 0.03534(17) 0.5709(3) 0.42640(19) 0.0496(9) Uani 1 d . . .
H28A H 0.0334 0.5964 0.3746 0.074 Uiso 1 calc R . .
H28B H 0.0288 0.6439 0.4546 0.074 Uiso 1 calc R . .
H28C H -0.0031 0.5106 0.4190 0.074 Uiso 1 calc R . .
C29 C 0.17414(18) 0.5826(3) 0.4714(2) 0.0503(9) Uani 1 d . . .
H29A H 0.2195 0.5419 0.5049 0.075 Uiso 1 calc R . .
H29B H 0.1739 0.6678 0.4900 0.075 Uiso 1 calc R . .
H29C H 0.1694 0.5842 0.4165 0.075 Uiso 1 calc R . .
C30 C -0.2017(2) 0.2764(4) 0.2801(2) 0.0668(12) Uani 1 d D . .
F1A F -0.2089(7) 0.3926(6) 0.2491(6) 0.113(3) Uani 0.50 d PDU B 1
F2A F -0.2486(6) 0.2066(10) 0.2217(4) 0.095(3) Uani 0.50 d PDU B 1
F3A F -0.2229(6) 0.2806(11) 0.3402(5) 0.105(3) Uani 0.50 d PDU B 1
F1B F -0.2071(8) 0.4010(6) 0.2780(7) 0.138(5) Uani 0.50 d PDU B 2
F2B F -0.2399(6) 0.2358(11) 0.2055(4) 0.106(4) Uani 0.50 d PDU B 2
F3B F -0.2340(7) 0.2304(11) 0.3251(6) 0.139(5) Uani 0.50 d PDU B 2
S1 S -0.10834(5) 0.22236(10) 0.31454(5) 0.0523(3) Uani 1 d D . .
O1 O -0.08995(18) 0.2490(4) 0.24766(18) 0.1076(12) Uani 1 d . . .
O2 O -0.07053(16) 0.2922(3) 0.38640(16) 0.0897(10) Uani 1 d . . .
O3 O -0.11436(16) 0.0899(3) 0.32825(15) 0.0805(9) Uani 1 d . . .

loop_
_atom_site_aniso_label
_atom_site_aniso_U_11
_atom_site_aniso_U_22
_atom_site_aniso_U_33
_atom_site_aniso_U_23
_atom_site_aniso_U_13
_atom_site_aniso_U_12
Se1 0.02702(17) 0.0507(2) 0.02342(14) -0.00033(15) 0.00685(12) -0.00077(17)
P1 0.0268(5) 0.0588(6) 0.0216(4) 0.0044(4) 0.0070(3) -0.0022(4)
N1 0.0255(14) 0.0255(14) 0.0239(11) 0.0023(10) 0.0068(10) 0.0010(11)
N2 0.0257(14) 0.0216(14) 0.0287(12) 0.0019(11) 0.0075(11) -0.0007(11)
N3 0.0212(13) 0.0246(15) 0.0264(12) -0.0016(11) 0.0044(11) -0.0007(11)
C1 0.0217(15) 0.0173(15) 0.0194(12) -0.0008(11) 0.0070(12) 0.0037(12)
C2 0.0236(16) 0.0244(17) 0.0260(14) 0.0043(12) 0.0106(13) 0.0008(13)
C3 0.0213(16) 0.0227(17) 0.0276(14) 0.0014(12) 0.0086(13) -0.0020(13)
C4 0.0205(15) 0.0185(17) 0.0222(12) -0.0042(12) 0.0072(12) 0.0042(12)
C5 0.0258(16) 0.0280(18) 0.0218(13) 0.0056(12) 0.0121(12) 0.0016(13)
C6 0.0223(15) 0.0205(17) 0.0234(13) -0.0022(12) 0.0104(12) 0.0009(13)
C7 0.035(2) 0.054(2) 0.0433(19) 0.0310(17) 0.0071(16) -0.0093(18)
C8 0.054(3) 0.124(4) 0.0386(19) 0.032(2) 0.0282(19) 0.003(2)
C9 0.055(3) 0.047(3) 0.068(2) 0.036(2) 0.003(2) -0.011(2)
C10 0.050(3) 0.101(4) 0.089(3) 0.065(3) 0.012(2) -0.027(2)
C11 0.0233(15) 0.0258(17) 0.0211(12) -0.0020(13) 0.0067(12) 0.0014(14)
C12A 0.021(3) 0.048(5) 0.032(3) -0.004(3) 0.005(3) 0.006(3)
C13A 0.032(4) 0.041(4) 0.025(3) 0.000(3) -0.003(3) 0.003(3)
C14A 0.034(4) 0.051(5) 0.023(3) 0.011(3) 0.005(3) 0.000(3)
C12B 0.022(4) 0.064(5) 0.029(3) 0.006(3) 0.003(3) 0.001(4)
C13B 0.045(4) 0.038(4) 0.024(3) -0.005(3) 0.005(3) 0.004(3)
C14B 0.041(4) 0.037(4) 0.032(3) 0.003(3) -0.001(3) 0.009(3)
C15 0.0235(16) 0.048(2) 0.0292(14) 0.0099(15) 0.0100(13) -0.0054(16)
C16 0.0258(18) 0.074(3) 0.0357(16) -0.0014(17) 0.0138(15) 0.0000(17)
C17 0.032(2) 0.039(2) 0.057(2) 0.0140(18) 0.0056(17) -0.0123(16)
C18 0.030(2) 0.124(4) 0.0432(19) 0.031(2) 0.0150(17) -0.015(2)
C19 0.0195(15) 0.0276(18) 0.0272(14) -0.0015(14) 0.0053(12) -0.0012(14)
C20 0.0198(15) 0.0300(19) 0.0279(14) -0.0031(13) 0.0071(12) -0.0025(13)
C21 0.0204(15) 0.0294(19) 0.0236(13) 0.0024(12) 0.0046(12) 0.0007(13)
C22 0.051(2) 0.027(2) 0.0400(18) 0.0072(15) 0.0173(17) -0.0002(17)
C23 0.063(3) 0.041(2) 0.081(3) 0.018(2) 0.022(2) 0.018(2)
C24 0.075(3) 0.032(2) 0.067(2) 0.0009(19) 0.028(2) -0.020(2)
C25 0.044(2) 0.040(2) 0.0365(16) -0.0146(15) 0.0132(16) -0.0128(17)
C26 0.047(2) 0.045(2) 0.0316(16) 0.0113(15) 0.0106(16) 0.0110(17)
C27 0.0351(19) 0.0233(19) 0.0380(17) -0.0021(14) 0.0073(15) 0.0015(15)
C28 0.042(2) 0.038(2) 0.060(2) 0.0007(17) 0.0114(18) 0.0158(17)
C29 0.048(2) 0.030(2) 0.063(2) -0.0019(17) 0.0122(19) -0.0055(17)
C30 0.058(3) 0.054(3) 0.072(3) 0.012(3) 0.009(2) 0.010(2)
F1A 0.154(7) 0.059(6) 0.109(6) 0.030(4) 0.035(5) 0.041(5)
F2A 0.055(4) 0.089(5) 0.091(6) 0.014(5) -0.023(4) -0.018(4)
F3A 0.066(5) 0.164(8) 0.104(5) 0.004(5) 0.053(4) 0.045(5)
F1B 0.165(8) 0.064(6) 0.141(9) 0.008(5) 0.016(7) 0.058(5)
F2B 0.063(5) 0.137(8) 0.071(4) 0.044(4) -0.022(4) -0.015(4)
F3B 0.087(6) 0.197(11) 0.151(9) 0.071(7) 0.066(6) 0.030(6)
S1 0.0389(5) 0.0667(8) 0.0446(5) -0.0059(5) 0.0099(4) -0.0012(5)
O1 0.085(2) 0.173(4) 0.080(2) 0.020(2) 0.049(2) -0.006(2)
O2 0.076(2) 0.103(2) 0.0657(17) -0.0343(17) 0.0031(16) -0.0263(18)
O3 0.099(2) 0.0456(18) 0.0795(18) 0.0051(15) 0.0183(17) 0.0216(16)

loop_
_atom_type_symbol
_atom_type_description
_atom_type_scat_dispersion_real
_atom_type_scat_dispersion_imag
_atom_type_scat_source
Se Se -0.0929 2.2259 'International Tables Vol C Tables 4.2.6.8 and 6.1.1.4'
S S 0.1246 0.1234 'International Tables Vol C Tables 4.2.6.8 and 6.1.1.4'
P P 0.1023 0.0942 'International Tables Vol C Tables 4.2.6.8 and 6.1.1.4'
F F 0.0171 0.0103 'International Tables Vol C Tables 4.2.6.8 and 6.1.1.4'
O O 0.0106 0.0060 'International Tables Vol C Tables 4.2.6.8 and 6.1.1.4'
N N 0.0061 0.0033 'International Tables Vol C Tables 4.2.6.8 and 6.1.1.4'
C C 0.0033 0.0016 'International Tables Vol C Tables 4.2.6.8 and 6.1.1.4'
H H 0.0000 0.0000 'International Tables Vol C Tables 4.2.6.8 and 6.1.1.4'

loop_
_geom_angle_atom_site_label_1
_geom_angle_atom_site_label_2
_geom_angle_atom_site_label_3
_geom_angle
_geom_angle_site_symmetry_1
_geom_angle_site_symmetry_3
_geom_angle_publ_flag
C19 Se1 P1 88.29(8) . . ?
N1 P1 Se1 115.35(9) . . ?
C1 N1 P1 175.5(2) . . ?
C19 N2 C20 108.6(2) . . ?
C19 N2 C22 123.4(2) . . ?
C20 N2 C22 128.0(2) . . ?
C19 N3 C21 108.2(2) . . ?
C19 N3 C27 124.1(2) . . ?
C21 N3 C27 127.5(2) . . ?
N1 C1 C2 118.9(2) . . ?
N1 C1 C6 120.2(2) . . ?
C2 C1 C6 120.7(2) . . ?
C3 C2 C1 117.6(2) . . ?
C3 C2 C7 119.7(3) . . ?
C1 C2 C7 122.7(2) . . ?
C2 C3 C4 123.4(3) . . ?
C2 C3 H3 118.3 . . ?
C4 C3 H3 118.3 . . ?
C5 C4 C3 117.4(2) . . ?
C5 C4 C11 121.7(2) . . ?
C3 C4 C11 120.8(2) . . ?
C4 C5 C6 123.5(2) . . ?
C4 C5 H5 118.3 . . ?
C6 C5 H5 118.3 . . ?
C5 C6 C1 117.1(2) . . ?
C5 C6 C15 120.7(2) . . ?
C1 C6 C15 122.2(2) . . ?
C8 C7 C9 111.7(3) . . ?
C8 C7 C2 110.8(3) . . ?
C9 C7 C2 110.4(3) . . ?
C8 C7 C10 106.1(3) . . ?
C9 C7 C10 106.6(3) . . ?
C2 C7 C10 111.0(2) . . ?
C7 C8 H8A 109.5 . . ?
C7 C8 H8B 109.5 . . ?
H8A C8 H8B 109.5 . . ?
C7 C8 H8C 109.5 . . ?
H8A C8 H8C 109.5 . . ?
H8B C8 H8C 109.5 . . ?
C7 C9 H9A 109.5 . . ?
C7 C9 H9B 109.5 . . ?
H9A C9 H9B 109.5 . . ?
C7 C9 H9C 109.5 . . ?
H9A C9 H9C 109.5 . . ?
H9B C9 H9C 109.5 . . ?
C7 C10 H10A 109.5 . . ?
C7 C10 H10B 109.5 . . ?
H10A C10 H10B 109.5 . . ?
C7 C10 H10C 109.5 . . ?
H10A C10 H10C 109.5 . . ?
H10B C10 H10C 109.5 . . ?
C14B C11 C12B 109.1(4) . . ?
C14B C11 C13A 141.0(4) . . ?
C12B C11 C13A 64.1(4) . . ?
C14B C11 C4 108.5(3) . . ?
C12B C11 C4 113.1(3) . . ?
C13A C11 C4 109.1(3) . . ?
C14B C11 C14A 45.4(3) . . ?
C12B C11 C14A 133.0(4) . . ?
C13A C11 C14A 108.8(4) . . ?
C4 C11 C14A 112.8(3) . . ?
C14B C11 C12A 66.0(4) . . ?
C12B C11 C12A 47.0(3) . . ?
C13A C11 C12A 109.4(4) . . ?
C4 C11 C12A 110.0(3) . . ?
C14A C11 C12A 106.7(4) . . ?
C14B C11 C13B 111.1(4) . . ?
C12B C11 C13B 107.9(4) . . ?
C13A C11 C13B 47.0(3) . . ?
C4 C11 C13B 107.2(3) . . ?
C14A C11 C13B 66.8(4) . . ?
C12A C11 C13B 141.5(4) . . ?
C11 C12A H12A 109.5 . . ?
C11 C12A H12B 109.5 . . ?
H12A C12A H12B 109.5 . . ?
C11 C12A H12C 109.5 . . ?
H12A C12A H12C 109.5 . . ?
H12B C12A H12C 109.5 . . ?
C11 C13A H13A 109.5 . . ?
C11 C13A H13B 109.5 . . ?
H13A C13A H13B 109.5 . . ?
C11 C13A H13C 109.5 . . ?
H13A C13A H13C 109.5 . . ?
H13B C13A H13C 109.5 . . ?
C11 C14A H14A 109.5 . . ?
C11 C14A H14B 109.5 . . ?
H14A C14A H14B 109.5 . . ?
C11 C14A H14C 109.5 . . ?
H14A C14A H14C 109.5 . . ?
H14B C14A H14C 109.5 . . ?
C11 C12B H12D 109.5 . . ?
C11 C12B H12E 109.5 . . ?
H12D C12B H12E 109.5 . . ?
C11 C12B H12F 109.5 . . ?
H12D C12B H12F 109.5 . . ?
H12E C12B H12F 109.5 . . ?
C11 C13B H13D 109.5 . . ?
C11 C13B H13E 109.5 . . ?
H13D C13B H13E 109.5 . . ?
C11 C13B H13F 109.5 . . ?
H13D C13B H13F 109.5 . . ?
H13E C13B H13F 109.5 . . ?
C11 C14B H14D 109.5 . . ?
C11 C14B H14E 109.5 . . ?
H14D C14B H14E 109.5 . . ?
C11 C14B H14F 109.5 . . ?
H14D C14B H14F 109.5 . . ?
H14E C14B H14F 109.5 . . ?
C16 C15 C6 110.4(3) . . ?
C16 C15 C17 112.1(2) . . ?
C6 C15 C17 110.3(2) . . ?
C16 C15 C18 105.4(3) . . ?
C6 C15 C18 111.5(2) . . ?
C17 C15 C18 107.0(3) . . ?
C15 C16 H16A 109.5 . . ?
C15 C16 H16B 109.5 . . ?
H16A C16 H16B 109.5 . . ?
C15 C16 H16C 109.5 . . ?
H16A C16 H16C 109.5 . . ?
H16B C16 H16C 109.5 . . ?
C15 C17 H17A 109.5 . . ?
C15 C17 H17B 109.5 . . ?
H17A C17 H17B 109.5 . . ?
C15 C17 H17C 109.5 . . ?
H17A C17 H17C 109.5 . . ?
H17B C17 H17C 109.5 . . ?
C15 C18 H18A 109.5 . . ?
C15 C18 H18B 109.5 . . ?
H18A C18 H18B 109.5 . . ?
C15 C18 H18C 109.5 . . ?
H18A C18 H18C 109.5 . . ?
H18B C18 H18C 109.5 . . ?
N2 C19 N3 108.1(2) . . ?
N2 C19 Se1 125.4(2) . . ?
N3 C19 Se1 126.4(2) . . ?
C21 C20 N2 107.6(2) . . ?
C21 C20 C25 127.5(2) . . ?
N2 C20 C25 124.9(3) . . ?
C20 C21 N3 107.6(2) . . ?
C20 C21 C26 127.2(2) . . ?
N3 C21 C26 125.1(3) . . ?
N2 C22 C24 113.3(2) . . ?
N2 C22 C23 109.0(3) . . ?
C24 C22 C23 113.2(3) . . ?
N2 C22 H22 107.0 . . ?
C24 C22 H22 107.0 . . ?
C23 C22 H22 107.0 . . ?
C22 C23 H23A 109.5 . . ?
C22 C23 H23B 109.5 . . ?
H23A C23 H23B 109.5 . . ?
C22 C23 H23C 109.5 . . ?
H23A C23 H23C 109.5 . . ?
H23B C23 H23C 109.5 . . ?
C22 C24 H24A 109.5 . . ?
C22 C24 H24B 109.5 . . ?
H24A C24 H24B 109.5 . . ?
C22 C24 H24C 109.5 . . ?
H24A C24 H24C 109.5 . . ?
H24B C24 H24C 109.5 . . ?
C20 C25 H25A 109.5 . . ?
C20 C25 H25B 109.5 . . ?
H25A C25 H25B 109.5 . . ?
C20 C25 H25C 109.5 . . ?
H25A C25 H25C 109.5 . . ?
H25B C25 H25C 109.5 . . ?
C21 C26 H26A 109.5 . . ?
C21 C26 H26B 109.5 . . ?
H26A C26 H26B 109.5 . . ?
C21 C26 H26C 109.5 . . ?
H26A C26 H26C 109.5 . . ?
H26B C26 H26C 109.5 . . ?
N3 C27 C29 111.9(2) . . ?
N3 C27 C28 111.4(2) . . ?
C29 C27 C28 113.1(3) . . ?
N3 C27 H27 106.7 . . ?
C29 C27 H27 106.7 . . ?
C28 C27 H27 106.7 . . ?
C27 C28 H28A 109.5 . . ?
C27 C28 H28B 109.5 . . ?
H28A C28 H28B 109.5 . . ?
C27 C28 H28C 109.5 . . ?
H28A C28 H28C 109.5 . . ?
H28B C28 H28C 109.5 . . ?
C27 C29 H29A 109.5 . . ?
C27 C29 H29B 109.5 . . ?
H29A C29 H29B 109.5 . . ?
C27 C29 H29C 109.5 . . ?
H29A C29 H29C 109.5 . . ?
H29B C29 H29C 109.5 . . ?
F2A C30 F3B 85.7(8) . . ?
F2A C30 F3A 108.8(7) . . ?
F3B C30 F3A 26.1(8) . . ?
F2A C30 F1B 120.8(9) . . ?
F3B C30 F1B 109.3(7) . . ?
F3A C30 F1B 86.6(8) . . ?
F2A C30 F2B 21.9(7) . . ?
F3B C30 F2B 106.8(7) . . ?
F3A C30 F2B 127.5(8) . . ?
F1B C30 F2B 106.7(7) . . ?
F2A C30 F1A 104.8(6) . . ?
F3B C30 F1A 127.1(9) . . ?
F3A C30 F1A 107.6(6) . . ?
F1B C30 F1A 22.6(8) . . ?
F2B C30 F1A 87.0(8) . . ?
F2A C30 S1 113.5(6) . . ?
F3B C30 S1 111.3(6) . . ?
F3A C30 S1 110.8(5) . . ?
F1B C30 S1 112.8(7) . . ?
F2B C30 S1 109.7(6) . . ?
F1A C30 S1 111.0(6) . . ?
O2 S1 O1 116.9(2) . . ?
O2 S1 O3 113.50(17) . . ?
O1 S1 O3 114.0(2) . . ?
O2 S1 C30 104.12(19) . . ?
O1 S1 C30 103.11(19) . . ?
O3 S1 C30 102.85(18) . . ?

loop_
_geom_bond_atom_site_label_1
_geom_bond_atom_site_label_2
_geom_bond_distance
_geom_bond_site_symmetry_2
_geom_bond_publ_flag
Se1 C19 1.889(3) . ?
Se1 P1 2.4068(9) . ?
P1 N1 1.500(2) . ?
N1 C1 1.381(3) . ?
N2 C19 1.345(3) . ?
N2 C20 1.384(3) . ?
N2 C22 1.490(3) . ?
N3 C19 1.355(3) . ?
N3 C21 1.385(3) . ?
N3 C27 1.491(3) . ?
C1 C2 1.419(4) . ?
C1 C6 1.425(3) . ?
C2 C3 1.384(3) . ?
C2 C7 1.543(4) . ?
C3 C4 1.391(3) . ?
C3 H3 0.9300 . ?
C4 C5 1.379(4) . ?
C4 C11 1.537(3) . ?
C5 C6 1.396(4) . ?
C5 H5 0.9300 . ?
C6 C15 1.532(4) . ?
C7 C8 1.531(5) . ?
C7 C9 1.540(5) . ?
C7 C10 1.547(4) . ?
C8 H8A 0.9600 . ?
C8 H8B 0.9600 . ?
C8 H8C 0.9600 . ?
C9 H9A 0.9600 . ?
C9 H9B 0.9600 . ?
C9 H9C 0.9600 . ?
C10 H10A 0.9600 . ?
C10 H10B 0.9600 . ?
C10 H10C 0.9600 . ?
C11 C14B 1.514(6) . ?
C11 C12B 1.528(6) . ?
C11 C13A 1.536(6) . ?
C11 C14A 1.543(6) . ?
C11 C12A 1.546(6) . ?
C11 C13B 1.548(6) . ?
C12A H12A 0.9600 . ?
C12A H12B 0.9600 . ?
C12A H12C 0.9600 . ?
C13A H13A 0.9600 . ?
C13A H13B 0.9600 . ?
C13A H13C 0.9600 . ?
C14A H14A 0.9600 . ?
C14A H14B 0.9600 . ?
C14A H14C 0.9600 . ?
C12B H12D 0.9600 . ?
C12B H12E 0.9600 . ?
C12B H12F 0.9600 . ?
C13B H13D 0.9600 . ?
C13B H13E 0.9600 . ?
C13B H13F 0.9600 . ?
C14B H14D 0.9600 . ?
C14B H14E 0.9600 . ?
C14B H14F 0.9600 . ?
C15 C16 1.526(4) . ?
C15 C17 1.535(4) . ?
C15 C18 1.549(4) . ?
C16 H16A 0.9600 . ?
C16 H16B 0.9600 . ?
C16 H16C 0.9600 . ?
C17 H17A 0.9600 . ?
C17 H17B 0.9600 . ?
C17 H17C 0.9600 . ?
C18 H18A 0.9600 . ?
C18 H18B 0.9600 . ?
C18 H18C 0.9600 . ?
C20 C21 1.349(4) . ?
C20 C25 1.496(4) . ?
C21 C26 1.496(4) . ?
C22 C24 1.521(4) . ?
C22 C23 1.524(4) . ?
C22 H22 0.9800 . ?
C23 H23A 0.9600 . ?
C23 H23B 0.9600 . ?
C23 H23C 0.9600 . ?
C24 H24A 0.9600 . ?
C24 H24B 0.9600 . ?
C24 H24C 0.9600 . ?
C25 H25A 0.9600 . ?
C25 H25B 0.9600 . ?
C25 H25C 0.9600 . ?
C26 H26A 0.9600 . ?
C26 H26B 0.9600 . ?
C26 H26C 0.9600 . ?
C27 C29 1.512(4) . ?
C27 C28 1.539(4) . ?
C27 H27 0.9800 . ?
C28 H28A 0.9600 . ?
C28 H28B 0.9600 . ?
C28 H28C 0.9600 . ?
C29 H29A 0.9600 . ?
C29 H29B 0.9600 . ?
C29 H29C 0.9600 . ?
C30 F2A 1.315(6) . ?
C30 F3B 1.315(6) . ?
C30 F3A 1.316(6) . ?
C30 F1B 1.317(6) . ?
C30 F2B 1.323(6) . ?
C30 F1A 1.330(6) . ?
C30 S1 1.796(4) . ?
S1 O2 1.416(3) . ?
S1 O1 1.426(3) . ?
S1 O3 1.431(3) . ?

loop_
_geom_hbond_atom_site_label_D
_geom_hbond_atom_site_label_H
_geom_hbond_atom_site_label_A
_geom_hbond_distance_DH
_geom_hbond_distance_HA
_geom_hbond_distance_DA
_geom_hbond_angle_DHA
_geom_hbond_site_symmetry_A
C12A H12B F2A 0.96 2.96 3.790(9) 146.1 1_656
C12A H12B F2B 0.96 2.69 3.557(9) 150.3 1_656
C12B H12F F2B 0.96 2.65 3.523(10) 151.8 1_656
C13A H13B F1A 0.96 2.92 3.881(13) 176.5 1_656
C13A H13B F2B 0.96 2.85 3.676(13) 145.2 1_656
C13B H13E F2B 0.96 2.90 3.718(13) 143.4 1_656
C14A H14C F2A 0.96 2.51 3.444(10) 164.1 1_656
C14A H14C F2B 0.96 2.62 3.499(11) 153.1 1_656
C14B H14F F2A 0.96 2.69 3.592(9) 157.1 1_656
C14B H14F F2B 0.96 2.71 3.578(9) 149.8 1_656
C16 H16C F1A 0.96 2.79 3.298(7) 113.5 3_566
C16 H16C F1B 0.96 2.78 3.416(7) 124.2 3_566
C17 H17C F2A 0.96 2.90 3.359(10) 110.7 3_556
C23 H23B F3A 0.96 2.81 3.743(11) 164.8 3_556
C23 H23B F3B 0.96 2.62 3.517(10) 155.1 3_556
C29 H29B F3A 0.96 2.87 3.457(9) 120.3 3_566
C22 H22 O3 0.98 2.61 3.406(4) 137.9 3_556
C24 H24A O3 0.96 2.80 3.716(5) 160.7 .
C24 H24B O2 0.96 2.78 3.730(4) 173.0 3_556
C24 H24B O3 0.96 2.96 3.588(4) 124.2 3_556
C25 H25A O1 0.96 2.97 3.484(5) 114.5 .
C25 H25A S1 0.96 3.32 3.944(3) 124.4 .
C26 H26C O1 0.96 2.67 3.417(5) 135.0 .
C27 H27 O2 0.98 2.89 3.573(4) 127.8 3_566
C28 H28B O2 0.96 2.74 3.481(4) 135.0 3_566
C28 H28C O2 0.96 2.61 3.514(5) 157.3 .
C8 H8B P1 0.96 2.68 3.546(4) 150.9 .
C8 H8B N1 0.96 2.48 3.106(4) 122.8 .
C9 H9B P1 0.96 2.83 3.665(4) 145.6 .
C9 H9B N1 0.96 2.45 3.073(4) 122.1 .
C16 H16C P1 0.96 2.89 3.742(3) 148.9 .
C16 H16C N1 0.96 2.41 3.044(4) 123.7 .
C16 H16C Se1 0.96 2.70 3.457(3) 136.0 .
C17 H17B P1 0.96 2.87 3.726(3) 149.5 .
C17 H17B N1 0.96 2.53 3.140(4) 121.7 .
C17 H17B Se1 0.96 3.08 3.756(3) 128.7 .
C22 H22 Se1 0.98 2.72 3.274(3) 116.0 .
C23 H23C P1 0.96 3.26 4.109(4) 148.8 .
C27 H27 Se1 0.98 2.76 3.332(3) 118.2 .
C29 H29A P1 0.96 3.03 3.815(3) 140.1 .
C9 H9C C3 0.96 3.02 3.895(4) 152.6 2_656
C10 H10B C1 0.96 2.80 3.580(4) 138.5 2_656
C10 H10B C6 0.96 2.91 3.811(4) 157.0 2_656
C13A H13C C3 0.96 3.07 4.019(7) 168.5 3_667
C13A H13C C4 0.96 3.07 3.913(7) 147.7 3_667
C13A H13C C5 0.96 3.04 3.671(7) 124.8 3_667
C13B H13D C3 0.96 2.99 3.566(6) 119.9 3_667
C13B H13D C4 0.96 3.01 3.838(7) 144.6 3_667
C13B H13D C5 0.96 3.05 3.980(7) 162.8 3_667
C16 H16B C20 0.96 2.85 3.698(4) 147.1 4_566
C16 H16B C21 0.96 3.03 3.957(4) 163.5 4_566
C16 H16B C25 0.96 2.81 3.523(4) 132.0 4_566
C24 H24A C24 0.96 3.04 3.654(8) 122.9 3_556
C8 H8A H14D 0.96 2.43 3.252(7) 143.0 2_656
C9 H9A H13E 0.96 2.31 3.141(7) 143.9 3_667
C9 H9A H13F 0.96 2.59 3.464(6) 151.7 3_667
C9 H9C H12A 0.96 2.35 3.084(7) 132.5 2_656
C14A H14B H8C 0.96 2.19 2.842(6) 124.4 4_566
C16 H16A H13B 0.96 2.45 3.287(7) 145.8 3_667
C16 H16B H25C 0.96 2.48 3.219(4) 133.6 4_566
C16 H16B H26A 0.96 2.59 3.474(5) 152.8 4_566
C17 H17A H14F 0.96 2.61 3.326(6) 131.3 3_657
C18 H18A H14D 0.96 2.44 3.308(7) 150.1 3_657
C18 H18A H14F 0.96 2.64 3.384(7) 134.9 3_657
C23 H23A H12F 0.96 2.63 3.288(7) 126.3 2_646
C25 H25A H26C 0.96 2.22 2.924(4) 129.2 2_545
C28 H28B H24B 0.96 2.61 3.447(5) 146.4 1_565

loop_
_geom_torsion_atom_site_label_1
_geom_torsion_atom_site_label_2
_geom_torsion_atom_site_label_3
_geom_torsion_atom_site_label_4
_geom_torsion
_geom_torsion_site_symmetry_1
_geom_torsion_site_symmetry_2
_geom_torsion_site_symmetry_3
_geom_torsion_site_symmetry_4
_geom_torsion_publ_flag
C19 Se1 P1 N1 -171.91(14) . . . . ?
Se1 P1 N1 C1 148(3) . . . . ?
P1 N1 C1 C2 51(3) . . . . ?
P1 N1 C1 C6 -125(3) . . . . ?
N1 C1 C2 C3 -170.4(2) . . . . ?
C6 C1 C2 C3 5.6(4) . . . . ?
N1 C1 C2 C7 11.6(4) . . . . ?
C6 C1 C2 C7 -172.4(3) . . . . ?
C1 C2 C3 C4 -0.9(4) . . . . ?
C7 C2 C3 C4 177.1(3) . . . . ?
C2 C3 C4 C5 -3.0(4) . . . . ?
C2 C3 C4 C11 179.0(3) . . . . ?
C3 C4 C5 C6 2.4(4) . . . . ?
C11 C4 C5 C6 -179.7(2) . . . . ?
C4 C5 C6 C1 2.1(4) . . . . ?
C4 C5 C6 C15 -177.7(3) . . . . ?
N1 C1 C6 C5 169.8(2) . . . . ?
C2 C1 C6 C5 -6.2(4) . . . . ?
N1 C1 C6 C15 -10.4(4) . . . . ?
C2 C1 C6 C15 173.6(3) . . . . ?
C3 C2 C7 C8 113.2(3) . . . . ?
C1 C2 C7 C8 -68.9(4) . . . . ?
C3 C2 C7 C9 -122.5(3) . . . . ?
C1 C2 C7 C9 55.5(4) . . . . ?
C3 C2 C7 C10 -4.5(4) . . . . ?
C1 C2 C7 C10 173.5(3) . . . . ?
C5 C4 C11 C14B 53.2(4) . . . . ?
C3 C4 C11 C14B -129.0(4) . . . . ?
C5 C4 C11 C12B 174.3(4) . . . . ?
C3 C4 C11 C12B -7.9(5) . . . . ?
C5 C4 C11 C13A -116.4(4) . . . . ?
C3 C4 C11 C13A 61.4(4) . . . . ?
C5 C4 C11 C14A 4.6(4) . . . . ?
C3 C4 C11 C14A -177.5(4) . . . . ?
C5 C4 C11 C12A 123.6(4) . . . . ?
C3 C4 C11 C12A -58.6(4) . . . . ?
C5 C4 C11 C13B -66.9(4) . . . . ?
C3 C4 C11 C13B 111.0(4) . . . . ?
C5 C6 C15 C16 125.4(3) . . . . ?
C1 C6 C15 C16 -54.4(3) . . . . ?
C5 C6 C15 C17 -110.2(3) . . . . ?
C1 C6 C15 C17 70.0(3) . . . . ?
C5 C6 C15 C18 8.5(4) . . . . ?
C1 C6 C15 C18 -171.3(3) . . . . ?
C20 N2 C19 N3 -0.3(3) . . . . ?
C22 N2 C19 N3 178.6(2) . . . . ?
C20 N2 C19 Se1 -175.3(2) . . . . ?
C22 N2 C19 Se1 3.6(4) . . . . ?
C21 N3 C19 N2 0.2(3) . . . . ?
C27 N3 C19 N2 175.7(2) . . . . ?
C21 N3 C19 Se1 175.2(2) . . . . ?
C27 N3 C19 Se1 -9.3(4) . . . . ?
P1 Se1 C19 N2 97.8(2) . . . . ?
P1 Se1 C19 N3 -76.3(2) . . . . ?
C19 N2 C20 C21 0.2(3) . . . . ?
C22 N2 C20 C21 -178.6(3) . . . . ?
C19 N2 C20 C25 -176.7(3) . . . . ?
C22 N2 C20 C25 4.4(4) . . . . ?
N2 C20 C21 N3 -0.1(3) . . . . ?
C25 C20 C21 N3 176.8(3) . . . . ?
N2 C20 C21 C26 -177.5(3) . . . . ?
C25 C20 C21 C26 -0.6(5) . . . . ?
C19 N3 C21 C20 -0.1(3) . . . . ?
C27 N3 C21 C20 -175.4(2) . . . . ?
C19 N3 C21 C26 177.4(3) . . . . ?
C27 N3 C21 C26 2.1(4) . . . . ?
C19 N2 C22 C24 133.4(3) . . . . ?
C20 N2 C22 C24 -47.9(4) . . . . ?
C19 N2 C22 C23 -99.6(3) . . . . ?
C20 N2 C22 C23 79.1(4) . . . . ?
C19 N3 C27 C29 113.1(3) . . . . ?
C21 N3 C27 C29 -72.3(3) . . . . ?
C19 N3 C27 C28 -119.3(3) . . . . ?
C21 N3 C27 C28 55.4(4) . . . . ?
F2A C30 S1 O2 -168.4(5) . . . . ?
F3B C30 S1 O2 -73.7(6) . . . . ?
F3A C30 S1 O2 -45.7(6) . . . . ?
F1B C30 S1 O2 49.6(6) . . . . ?
F2B C30 S1 O2 168.3(5) . . . . ?
F1A C30 S1 O2 73.8(6) . . . . ?
F2A C30 S1 O1 69.0(6) . . . . ?
F3B C30 S1 O1 163.7(6) . . . . ?
F3A C30 S1 O1 -168.2(6) . . . . ?
F1B C30 S1 O1 -73.0(6) . . . . ?
F2B C30 S1 O1 45.8(6) . . . . ?
F1A C30 S1 O1 -48.7(6) . . . . ?
F2A C30 S1 O3 -49.8(5) . . . . ?
F3B C30 S1 O3 44.9(6) . . . . ?
F3A C30 S1 O3 73.0(6) . . . . ?
F1B C30 S1 O3 168.2(6) . . . . ?
F2B C30 S1 O3 -73.0(5) . . . . ?
F1A C30 S1 O3 -167.5(5) . . . . ?
